data_4079157
loop_
_publ_author_name
'Shen, Xiaodong'
'Xue, Mingqiang'
'Jiao, Rui'
'Ma, Yong'
'Zhang, Yong'
'Shen, Qi'

_publ_section_title
;
 Bis(\b-diketiminate) Rare-Earth-Metal Borohydrides: Syntheses,
 Structures, and Catalysis for the Polymerizations ofl-Lactide,
 \e-Caprolactone, and Methyl Methacrylate
;
_journal_issue 17
_journal_name_full Organometallics
_journal_page_first 6222
_journal_paper_doi 10.1021/om3005299
_journal_volume 31
_journal_year 2012
_chemical_formula_moiety 'C46 H62 B N4 Y, 0.5(C7 H8)'
_chemical_formula_sum 'C49.5 H66 B N4 Y'
_chemical_formula_weight 816.78
_chemical_name_systematic
; 
 ? 
;
_space_group_IT_number 2
_symmetry_cell_setting triclinic
_symmetry_Int_Tables_number 2
_symmetry_space_group_name_Hall '-P 1'
_symmetry_space_group_name_H-M 'P -1'
_atom_sites_solution_hydrogens geom
_atom_sites_solution_primary direct
_atom_sites_solution_secondary difmap
_audit_creation_method SHELXL-97
_cell_angle_alpha 86.514(6)
_cell_angle_beta 81.914(5)
_cell_angle_gamma 82.017(6)
_cell_formula_units_Z 2
_cell_length_a 9.0620(6)
_cell_length_b 12.4085(12)
_cell_length_c 20.938(2)
_cell_measurement_reflns_used 8942
_cell_measurement_temperature 223(2)
_cell_measurement_theta_max 27.5
_cell_measurement_theta_min 3.0
_cell_volume 2306.3(4)
_computing_cell_refinement CrystalClear
_computing_data_collection CrystalClear
_computing_data_reduction CrystalStructure
_computing_structure_refinement 'SHELXL-97 (Sheldrick, 1997)'
_computing_structure_solution 'SHELXS-97 (Sheldrick, 1990)'
_diffrn_ambient_temperature 223(2)
_diffrn_detector_area_resol_mean 14.63
_diffrn_measured_fraction_theta_full 0.994
_diffrn_measured_fraction_theta_max 0.994
_diffrn_measurement_device_type 'Rigaku Saturn'
_diffrn_measurement_method \w
_diffrn_radiation_monochromator graphite
_diffrn_radiation_source 'fine-focus sealed tube'
_diffrn_radiation_type MoK\a
_diffrn_radiation_wavelength 0.71075
_diffrn_reflns_av_R_equivalents 0.0700
_diffrn_reflns_av_sigmaI/netI 0.1033
_diffrn_reflns_limit_h_max 10
_diffrn_reflns_limit_h_min -10
_diffrn_reflns_limit_k_max 13
_diffrn_reflns_limit_k_min -15
_diffrn_reflns_limit_l_max 25
_diffrn_reflns_limit_l_min -22
_diffrn_reflns_number 19887
_diffrn_reflns_theta_full 25.50
_diffrn_reflns_theta_max 25.50
_diffrn_reflns_theta_min 3.00
_exptl_absorpt_coefficient_mu 1.300
_exptl_absorpt_correction_T_max 0.877
_exptl_absorpt_correction_T_min 0.691
_exptl_absorpt_correction_type multi-scan
_exptl_absorpt_process_details 'Jacobson, R. (1998) Private communication'
_exptl_crystal_colour colorless
_exptl_crystal_density_diffrn 1.176
_exptl_crystal_density_method 'not measured'
_exptl_crystal_description block
_exptl_crystal_F_000 870
_exptl_crystal_size_max 0.36
_exptl_crystal_size_mid 0.26
_exptl_crystal_size_min 0.10
_refine_diff_density_max 1.028
_refine_diff_density_min -0.749
_refine_diff_density_rms 0.082
_refine_ls_extinction_method none
_refine_ls_goodness_of_fit_ref 1.061
_refine_ls_hydrogen_treatment mixed
_refine_ls_matrix_type full
_refine_ls_number_parameters 466
_refine_ls_number_reflns 8513
_refine_ls_number_restraints 15
_refine_ls_restrained_S_all 1.070
_refine_ls_R_factor_all 0.1287
_refine_ls_R_factor_gt 0.0870
_refine_ls_shift/su_max 0.001
_refine_ls_shift/su_mean 0.000
_refine_ls_structure_factor_coef Fsqd
_refine_ls_weighting_details 'calc w=1/[\s^2^(Fo^2^)+(0.0941P)^2^+2.4333P] where P=(Fo^2^+2Fc^2^)/3'
_refine_ls_weighting_scheme calc
_refine_ls_wR_factor_gt 0.1912
_refine_ls_wR_factor_ref 0.2134
_reflns_number_gt 5850
_reflns_number_total 8513
_reflns_threshold_expression >2sigma(I)
_cod_data_source_file om3005299_si_001.cif
_cod_data_source_block complex3
_cod_original_cell_volume 2306.4(3)
_cod_original_formula_sum 'C49.50 H66 B N4 Y'
_cod_database_code 4079157

loop_
_symmetry_equiv_pos_as_xyz
'x, y, z'
'-x, -y, -z'

loop_
_atom_site_label
_atom_site_type_symbol
_atom_site_fract_x
_atom_site_fract_y
_atom_site_fract_z
_atom_site_U_iso_or_equiv
_atom_site_adp_type
_atom_site_occupancy
_atom_site_symmetry_multiplicity
_atom_site_calc_flag
_atom_site_refinement_flags
Y1 Y 0.68431(6) 0.11008(5) 0.23296(3) 0.0369(2) Uani 1 1 d .
N1 N 0.7472(5) -0.0816(4) 0.2232(2) 0.0361(11) Uani 1 1 d .
N2 N 0.8615(5) 0.1045(4) 0.1431(2) 0.0416(11) Uani 1 1 d .
N3 N 0.6225(5) 0.2996(4) 0.2483(2) 0.0362(10) Uani 1 1 d .
N4 N 0.8228(5) 0.1285(4) 0.3156(2) 0.0427(12) Uani 1 1 d .
C1 C 0.9457(7) -0.2392(5) 0.2248(4) 0.0590(18) Uani 1 1 d .
H1A H 0.9779 -0.2493 0.2673 0.089 Uiso 1 1 calc R
H1B H 1.0296 -0.2627 0.1924 0.089 Uiso 1 1 calc R
H1C H 0.8648 -0.2821 0.2229 0.089 Uiso 1 1 calc R
C2 C 0.8915(6) -0.1214(5) 0.2122(3) 0.0385(13) Uani 1 1 d .
C3 C 1.0044(6) -0.0562(5) 0.1862(3) 0.0457(15) Uani 1 1 d .
H3A H 1.1017 -0.0811 0.1962 0.055 Uiso 1 1 calc R
C4 C 0.9908(6) 0.0392(5) 0.1482(3) 0.0448(14) Uani 1 1 d .
C5 C 1.1344(7) 0.0650(7) 0.1064(4) 0.073(2) Uani 1 1 d .
H5A H 1.1227 0.0624 0.0612 0.109 Uiso 1 1 calc R
H5B H 1.2180 0.0118 0.1162 0.109 Uiso 1 1 calc R
H5C H 1.1539 0.1372 0.1152 0.109 Uiso 1 1 calc R
C6 C 0.6382(5) -0.1574(4) 0.2266(3) 0.0328(12) Uani 1 1 d .
C7 C 0.5632(6) -0.1919(5) 0.2865(3) 0.0415(13) Uani 1 1 d .
C8 C 0.4500(7) -0.2577(5) 0.2860(3) 0.0529(16) Uani 1 1 d .
H8 H 0.3994 -0.2819 0.3254 0.064 Uiso 1 1 calc R
C9 C 0.4110(7) -0.2876(5) 0.2292(3) 0.0536(17) Uani 1 1 d .
H9 H 0.3344 -0.3317 0.2299 0.064 Uiso 1 1 calc R
C10 C 0.4846(7) -0.2528(5) 0.1716(3) 0.0490(15) Uani 1 1 d .
H10 H 0.4562 -0.2730 0.1329 0.059 Uiso 1 1 calc R
C11 C 0.6006(6) -0.1882(5) 0.1683(3) 0.0399(13) Uani 1 1 d .
C12 C 0.6055(8) -0.1649(6) 0.3508(3) 0.0555(17) Uani 1 1 d .
H12 H 0.6810 -0.1134 0.3421 0.067 Uiso 1 1 calc R
C13 C 0.4700(9) -0.1103(8) 0.3954(4) 0.083(3) Uani 1 1 d .
H13A H 0.4252 -0.0452 0.3736 0.125 Uiso 1 1 calc R
H13B H 0.5031 -0.0908 0.4347 0.125 Uiso 1 1 calc R
H13C H 0.3962 -0.1605 0.4059 0.125 Uiso 1 1 calc R
C14 C 0.6758(10) -0.2662(7) 0.3849(4) 0.085(3) Uani 1 1 d .
H14A H 0.6031 -0.3173 0.3945 0.128 Uiso 1 1 calc R
H14B H 0.7062 -0.2465 0.4248 0.128 Uiso 1 1 calc R
H14C H 0.7631 -0.2995 0.3573 0.128 Uiso 1 1 calc R
C15 C 0.6776(7) -0.1546(5) 0.1029(3) 0.0490(15) Uani 1 1 d .
H15 H 0.7520 -0.1067 0.1101 0.059 Uiso 1 1 calc R
C16 C 0.5715(8) -0.0912(6) 0.0604(3) 0.0627(18) Uani 1 1 d .
H16A H 0.4968 -0.1360 0.0526 0.094 Uiso 1 1 calc R
H16B H 0.6278 -0.0709 0.0196 0.094 Uiso 1 1 calc R
H16C H 0.5219 -0.0260 0.0817 0.094 Uiso 1 1 calc R
C17 C 0.7646(10) -0.2546(7) 0.0679(4) 0.086(3) Uani 1 1 d .
H17A H 0.8325 -0.2947 0.0955 0.129 Uiso 1 1 calc R
H17B H 0.8218 -0.2308 0.0282 0.129 Uiso 1 1 calc R
H17C H 0.6941 -0.3013 0.0580 0.129 Uiso 1 1 calc R
C18 C 0.8583(9) 0.1844(7) 0.0912(4) 0.0779(10) Uani 1 1 d .
C19 C 0.8059(9) 0.1623(7) 0.0354(4) 0.0779(10) Uani 1 1 d .
H19 H 0.7729 0.0947 0.0317 0.093 Uiso 1 1 calc R
C20 C 0.8016(9) 0.2399(7) -0.0156(4) 0.0779(10) Uani 1 1 d .
H20 H 0.7690 0.2237 -0.0542 0.093 Uiso 1 1 calc R
C21 C 0.8448(9) 0.3395(7) -0.0095(4) 0.0779(10) Uani 1 1 d .
H21 H 0.8374 0.3924 -0.0433 0.093 Uiso 1 1 calc R
C22 C 0.8976(9) 0.3632(7) 0.0440(4) 0.0779(10) Uani 1 1 d .
H22 H 0.9293 0.4316 0.0469 0.093 Uiso 1 1 calc R
C23 C 0.9055(9) 0.2865(7) 0.0953(4) 0.0779(10) Uani 1 1 d .
H23 H 0.9426 0.3031 0.1327 0.093 Uiso 1 1 calc R
C24 C 0.7272(8) 0.4744(5) 0.2374(4) 0.0630(19) Uani 1 1 d .
H24A H 0.6828 0.4937 0.1980 0.094 Uiso 1 1 calc R
H24B H 0.8269 0.4965 0.2325 0.094 Uiso 1 1 calc R
H24C H 0.6648 0.5113 0.2731 0.094 Uiso 1 1 calc R
C25 C 0.7384(6) 0.3528(5) 0.2505(3) 0.0403(13) Uani 1 1 d .
C26 C 0.8789(6) 0.3018(5) 0.2665(3) 0.0462(15) Uani 1 1 d .
H26 H 0.9623 0.3366 0.2491 0.055 Uiso 1 1 calc R
C27 C 0.9114(6) 0.2069(5) 0.3046(3) 0.0418(14) Uani 1 1 d .
C28 C 1.0543(7) 0.1993(6) 0.3348(4) 0.0623(19) Uani 1 1 d .
H28A H 1.0312 0.1905 0.3813 0.094 Uiso 1 1 calc R
H28B H 1.1001 0.2654 0.3239 0.094 Uiso 1 1 calc R
H28C H 1.1235 0.1372 0.3185 0.094 Uiso 1 1 calc R
C29 C 0.4736(6) 0.3639(4) 0.2532(3) 0.0394(13) Uani 1 1 d .
C30 C 0.4050(7) 0.3951(5) 0.1988(3) 0.0480(15) Uani 1 1 d .
C31 C 0.2603(7) 0.4530(5) 0.2067(4) 0.0605(19) Uani 1 1 d .
H31 H 0.2111 0.4732 0.1703 0.073 Uiso 1 1 calc R
C32 C 0.1890(7) 0.4809(5) 0.2669(4) 0.063(2) Uani 1 1 d .
H32 H 0.0934 0.5224 0.2715 0.076 Uiso 1 1 calc R
C33 C 0.2576(8) 0.4480(6) 0.3198(4) 0.064(2) Uani 1 1 d .
H33 H 0.2071 0.4661 0.3609 0.077 Uiso 1 1 calc R
C34 C 0.4012(7) 0.3879(5) 0.3149(3) 0.0484(15) Uani 1 1 d .
C35 C 0.4809(9) 0.3718(7) 0.1303(4) 0.0739(13) Uani 1 1 d .
H35 H 0.5799 0.3283 0.1335 0.089 Uiso 1 1 calc R
C36 C 0.3908(9) 0.3054(7) 0.0949(4) 0.0739(13) Uani 1 1 d .
H36A H 0.3878 0.2340 0.1163 0.111 Uiso 1 1 calc R
H36B H 0.4380 0.2974 0.0506 0.111 Uiso 1 1 calc R
H36C H 0.2891 0.3425 0.0954 0.111 Uiso 1 1 calc R
C37 C 0.5084(9) 0.4762(6) 0.0922(4) 0.0739(13) Uani 1 1 d .
H37A H 0.4128 0.5197 0.0872 0.111 Uiso 1 1 calc R
H37B H 0.5628 0.4591 0.0500 0.111 Uiso 1 1 calc R
H37C H 0.5672 0.5168 0.1150 0.111 Uiso 1 1 calc R
C38 C 0.4689(10) 0.3485(8) 0.3760(4) 0.0835(15) Uani 1 1 d .
H38 H 0.5739 0.3155 0.3628 0.100 Uiso 1 1 calc R
C39 C 0.3851(9) 0.2600(7) 0.4131(4) 0.0835(15) Uani 1 1 d .
H39A H 0.2803 0.2889 0.4249 0.125 Uiso 1 1 calc R
H39B H 0.4302 0.2366 0.4519 0.125 Uiso 1 1 calc R
H39C H 0.3916 0.1983 0.3860 0.125 Uiso 1 1 calc R
C40 C 0.4736(9) 0.4405(7) 0.4206(4) 0.0835(15) Uani 1 1 d .
H40A H 0.5316 0.4943 0.3976 0.125 Uiso 1 1 calc R
H40B H 0.5202 0.4113 0.4581 0.125 Uiso 1 1 calc R
H40C H 0.3720 0.4745 0.4344 0.125 Uiso 1 1 calc R
C41 C 0.8558(6) 0.0476(5) 0.3654(3) 0.0443(14) Uani 1 1 d .
C42 C 0.7668(8) 0.0511(6) 0.4245(3) 0.0563(17) Uani 1 1 d .
H42 H 0.6858 0.1070 0.4319 0.068 Uiso 1 1 calc R
C43 C 0.7948(10) -0.0260(7) 0.4728(3) 0.073(2) Uani 1 1 d .
H43 H 0.7325 -0.0230 0.5127 0.088 Uiso 1 1 calc R
C44 C 0.9142(9) -0.1077(7) 0.4627(4) 0.070(2) Uani 1 1 d .
H44 H 0.9350 -0.1595 0.4960 0.084 Uiso 1 1 calc R
C45 C 1.0024(8) -0.1130(6) 0.4039(3) 0.0623(18) Uani 1 1 d .
H45 H 1.0830 -0.1693 0.3967 0.075 Uiso 1 1 calc R
C46 C 0.9741(7) -0.0367(6) 0.3554(3) 0.0534(16) Uani 1 1 d .
H46 H 1.0349 -0.0414 0.3152 0.064 Uiso 1 1 calc R
B1 B 0.4132(9) 0.0838(8) 0.2327(5) 0.070(3) Uani 1 1 d .
H1 H 0.465(7) 0.062(6) 0.279(3) 0.09(2) Uiso 1 1 d D
H2 H 0.496(7) 0.061(7) 0.196(4) 0.11(3) Uiso 1 1 d D
H3 H 0.419(9) 0.167(7) 0.240(4) 0.10(3) Uiso 1 1 d .
H4 H 0.313(7) 0.062(6) 0.236(3) 0.09(2) Uiso 1 1 d D
C47 C 0.097(2) 0.5864(16) 0.5178(11) 0.116(3) Uiso 0.50 1 d PD
C48 C 0.022(2) 0.5868(19) 0.4633(11) 0.116(3) Uiso 0.50 1 d PD
C49 C -0.060(2) 0.500(2) 0.4610(11) 0.116(3) Uiso 0.50 1 d PD
C50 C -0.067(3) 0.415(2) 0.5106(12) 0.116(3) Uiso 0.50 1 d PD
C51 C 0.022(3) 0.4305(18) 0.5560(11) 0.116(3) Uiso 0.50 1 d PD
C52 C 0.105(2) 0.5120(19) 0.5706(10) 0.116(3) Uiso 0.50 1 d PD
C53 C 0.190(2) 0.6786(17) 0.5109(11) 0.116(3) Uiso 0.50 1 d PD

loop_
_atom_site_aniso_label
_atom_site_aniso_U_11
_atom_site_aniso_U_22
_atom_site_aniso_U_33
_atom_site_aniso_U_23
_atom_site_aniso_U_13
_atom_site_aniso_U_12
Y1 0.0392(3) 0.0329(3) 0.0391(3) -0.0032(2) -0.0044(2) -0.0062(2)
N1 0.032(2) 0.038(3) 0.039(3) -0.004(2) -0.004(2) -0.009(2)
N2 0.042(3) 0.039(3) 0.043(3) -0.003(2) 0.002(2) -0.012(2)
N3 0.037(2) 0.034(3) 0.039(3) -0.002(2) -0.008(2) -0.007(2)
N4 0.042(3) 0.043(3) 0.046(3) -0.006(2) -0.010(2) -0.009(2)
C1 0.039(3) 0.041(4) 0.094(5) 0.004(4) -0.012(3) 0.004(3)
C2 0.035(3) 0.039(3) 0.041(3) -0.001(3) -0.008(2) -0.001(3)
C3 0.031(3) 0.058(4) 0.050(4) 0.001(3) -0.008(3) -0.009(3)
C4 0.039(3) 0.050(4) 0.047(3) 0.003(3) -0.001(3) -0.017(3)
C5 0.039(4) 0.084(6) 0.092(6) 0.024(5) 0.001(4) -0.018(4)
C6 0.029(3) 0.023(3) 0.045(3) -0.002(2) -0.003(2) -0.002(2)
C7 0.040(3) 0.034(3) 0.049(3) -0.001(3) 0.001(3) -0.006(3)
C8 0.049(4) 0.047(4) 0.064(4) 0.002(3) 0.003(3) -0.022(3)
C9 0.044(3) 0.041(4) 0.079(5) 0.002(3) -0.011(3) -0.016(3)
C10 0.050(3) 0.042(4) 0.060(4) -0.008(3) -0.014(3) -0.015(3)
C11 0.039(3) 0.031(3) 0.049(3) -0.002(3) -0.007(3) -0.003(2)
C12 0.063(4) 0.058(4) 0.047(4) -0.002(3) 0.001(3) -0.021(3)
C13 0.079(5) 0.109(7) 0.060(5) -0.020(5) 0.013(4) -0.022(5)
C14 0.103(6) 0.090(7) 0.070(5) 0.011(5) -0.026(5) -0.026(5)
C15 0.050(3) 0.060(4) 0.041(3) 0.000(3) -0.013(3) -0.016(3)
C16 0.061(4) 0.072(5) 0.054(4) 0.000(4) -0.012(3) -0.005(4)
C17 0.088(6) 0.099(7) 0.056(5) -0.001(4) 0.013(4) 0.018(5)
C18 0.072(2) 0.080(2) 0.078(2) 0.0248(19) -0.0016(17) -0.0183(18)
C19 0.072(2) 0.080(2) 0.078(2) 0.0248(19) -0.0016(17) -0.0183(18)
C20 0.072(2) 0.080(2) 0.078(2) 0.0248(19) -0.0016(17) -0.0183(18)
C21 0.072(2) 0.080(2) 0.078(2) 0.0248(19) -0.0016(17) -0.0183(18)
C22 0.072(2) 0.080(2) 0.078(2) 0.0248(19) -0.0016(17) -0.0183(18)
C23 0.072(2) 0.080(2) 0.078(2) 0.0248(19) -0.0016(17) -0.0183(18)
C24 0.065(4) 0.032(4) 0.095(5) -0.001(4) -0.010(4) -0.019(3)
C25 0.039(3) 0.044(4) 0.041(3) 0.000(3) -0.007(2) -0.015(3)
C26 0.034(3) 0.050(4) 0.054(4) 0.004(3) -0.001(3) -0.013(3)
C27 0.040(3) 0.048(4) 0.041(3) -0.008(3) -0.006(3) -0.011(3)
C28 0.046(4) 0.065(5) 0.081(5) 0.006(4) -0.023(3) -0.017(3)
C29 0.033(3) 0.030(3) 0.056(4) -0.006(3) -0.008(3) -0.006(2)
C30 0.047(3) 0.033(3) 0.067(4) 0.004(3) -0.014(3) -0.011(3)
C31 0.043(3) 0.042(4) 0.101(6) 0.007(4) -0.024(4) -0.009(3)
C32 0.041(4) 0.038(4) 0.107(6) 0.000(4) 0.003(4) -0.008(3)
C33 0.048(4) 0.048(4) 0.093(6) -0.008(4) 0.012(4) -0.012(3)
C34 0.046(3) 0.038(4) 0.062(4) -0.007(3) 0.000(3) -0.014(3)
C35 0.084(3) 0.069(3) 0.072(3) -0.001(2) -0.028(2) -0.006(3)
C36 0.084(3) 0.069(3) 0.072(3) -0.001(2) -0.028(2) -0.006(3)
C37 0.084(3) 0.069(3) 0.072(3) -0.001(2) -0.028(2) -0.006(3)
C38 0.086(3) 0.098(4) 0.073(3) -0.018(3) -0.008(3) -0.029(3)
C39 0.086(3) 0.098(4) 0.073(3) -0.018(3) -0.008(3) -0.029(3)
C40 0.086(3) 0.098(4) 0.073(3) -0.018(3) -0.008(3) -0.029(3)
C41 0.044(3) 0.047(4) 0.044(3) 0.002(3) -0.013(3) -0.009(3)
C42 0.067(4) 0.050(4) 0.051(4) 0.000(3) -0.003(3) -0.011(3)
C43 0.100(6) 0.068(5) 0.048(4) 0.005(4) 0.004(4) -0.017(5)
C44 0.093(6) 0.067(5) 0.056(4) 0.019(4) -0.026(4) -0.021(5)
C45 0.065(4) 0.062(5) 0.061(4) 0.006(4) -0.018(4) -0.007(4)
C46 0.056(4) 0.055(4) 0.049(4) 0.005(3) -0.009(3) -0.008(3)
B1 0.035(4) 0.070(6) 0.109(8) -0.019(6) -0.009(5) -0.021(4)

loop_
_atom_type_symbol
_atom_type_description
_atom_type_scat_dispersion_real
_atom_type_scat_dispersion_imag
_atom_type_scat_source
C C 0.0033 0.0016 'International Tables Vol C Tables 4.2.6.8 and 6.1.1.4'
H H 0.0000 0.0000 'International Tables Vol C Tables 4.2.6.8 and 6.1.1.4'
N N 0.0061 0.0033 'International Tables Vol C Tables 4.2.6.8 and 6.1.1.4'
Y Y -2.7962 3.5667 'International Tables Vol C Tables 4.2.6.8 and 6.1.1.4'
B B 0.0013 0.0007 'International Tables Vol C Tables 4.2.6.8 and 6.1.1.4'

loop_
_geom_angle_atom_site_label_1
_geom_angle_atom_site_label_2
_geom_angle_atom_site_label_3
_geom_angle
_geom_angle_site_symmetry_1
_geom_angle_site_symmetry_3
N2 Y1 N4 102.95(16) . .
N2 Y1 N3 102.59(16) . .
N4 Y1 N3 79.98(16) . .
N2 Y1 N1 79.43(16) . .
N4 Y1 N1 97.57(16) . .
N3 Y1 N1 177.10(15) . .
N2 Y1 B1 124.5(3) . .
N4 Y1 B1 132.4(3) . .
N3 Y1 B1 92.7(2) . .
N1 Y1 B1 87.8(3) . .
N2 Y1 H1 146.6(18) . .
N4 Y1 H1 107.0(17) . .
N3 Y1 H1 97(2) . .
N1 Y1 H1 82(2) . .
B1 Y1 H1 26.7(17) . .
N2 Y1 H2 102(2) . .
N4 Y1 H2 153(2) . .
N3 Y1 H2 106(2) . .
N1 Y1 H2 76(2) . .
B1 Y1 H2 23(2) . .
H1 Y1 H2 46(3) . .
N2 Y1 H3 128(2) . .
N4 Y1 H3 123(2) . .
N3 Y1 H3 68(2) . .
N1 Y1 H3 112(2) . .
B1 Y1 H3 25(2) . .
H1 Y1 H3 39(3) . .
H2 Y1 H3 42(3) . .
C2 N1 C6 117.6(4) . .
C2 N1 Y1 117.9(3) . .
C6 N1 Y1 124.4(3) . .
C4 N2 C18 118.3(5) . .
C4 N2 Y1 116.0(4) . .
C18 N2 Y1 123.5(4) . .
C25 N3 C29 117.0(5) . .
C25 N3 Y1 115.2(4) . .
C29 N3 Y1 127.8(3) . .
C27 N4 C41 116.8(5) . .
C27 N4 Y1 114.4(4) . .
C41 N4 Y1 125.9(4) . .
C2 C1 H1A 109.5 . .
C2 C1 H1B 109.5 . .
H1A C1 H1B 109.5 . .
C2 C1 H1C 109.5 . .
H1A C1 H1C 109.5 . .
H1B C1 H1C 109.5 . .
N1 C2 C3 122.6(5) . .
N1 C2 C1 122.0(5) . .
C3 C2 C1 115.4(5) . .
C4 C3 C2 128.8(5) . .
C4 C3 H3A 115.6 . .
C2 C3 H3A 115.6 . .
N2 C4 C3 125.1(5) . .
N2 C4 C5 119.2(6) . .
C3 C4 C5 115.6(6) . .
C4 C5 H5A 109.5 . .
C4 C5 H5B 109.5 . .
H5A C5 H5B 109.5 . .
C4 C5 H5C 109.5 . .
H5A C5 H5C 109.5 . .
H5B C5 H5C 109.5 . .
C11 C6 C7 121.1(5) . .
C11 C6 N1 117.7(5) . .
C7 C6 N1 121.0(5) . .
C8 C7 C6 118.1(5) . .
C8 C7 C12 119.1(5) . .
C6 C7 C12 122.8(5) . .
C9 C8 C7 121.5(6) . .
C9 C8 H8 119.3 . .
C7 C8 H8 119.3 . .
C10 C9 C8 119.5(5) . .
C10 C9 H9 120.2 . .
C8 C9 H9 120.2 . .
C9 C10 C11 122.2(6) . .
C9 C10 H10 118.9 . .
C11 C10 H10 118.9 . .
C6 C11 C10 117.6(5) . .
C6 C11 C15 123.4(5) . .
C10 C11 C15 119.0(5) . .
C14 C12 C7 110.9(6) . .
C14 C12 C13 109.4(6) . .
C7 C12 C13 112.3(6) . .
C14 C12 H12 108.0 . .
C7 C12 H12 108.0 . .
C13 C12 H12 108.0 . .
C12 C13 H13A 109.5 . .
C12 C13 H13B 109.5 . .
H13A C13 H13B 109.5 . .
C12 C13 H13C 109.5 . .
H13A C13 H13C 109.5 . .
H13B C13 H13C 109.5 . .
C12 C14 H14A 109.5 . .
C12 C14 H14B 109.5 . .
H14A C14 H14B 109.5 . .
C12 C14 H14C 109.5 . .
H14A C14 H14C 109.5 . .
H14B C14 H14C 109.5 . .
C11 C15 C16 113.4(5) . .
C11 C15 C17 110.7(6) . .
C16 C15 C17 110.0(6) . .
C11 C15 H15 107.5 . .
C16 C15 H15 107.5 . .
C17 C15 H15 107.5 . .
C15 C16 H16A 109.5 . .
C15 C16 H16B 109.5 . .
H16A C16 H16B 109.5 . .
C15 C16 H16C 109.5 . .
H16A C16 H16C 109.5 . .
H16B C16 H16C 109.5 . .
C15 C17 H17A 109.5 . .
C15 C17 H17B 109.5 . .
H17A C17 H17B 109.5 . .
C15 C17 H17C 109.5 . .
H17A C17 H17C 109.5 . .
H17B C17 H17C 109.5 . .
C19 C18 C23 118.3(8) . .
C19 C18 N2 119.8(7) . .
C23 C18 N2 121.9(8) . .
C18 C19 C20 120.2(8) . .
C18 C19 H19 119.9 . .
C20 C19 H19 119.9 . .
C21 C20 C19 119.9(9) . .
C21 C20 H20 120.0 . .
C19 C20 H20 120.0 . .
C22 C21 C20 121.2(8) . .
C22 C21 H21 119.4 . .
C20 C21 H21 119.4 . .
C21 C22 C23 119.9(8) . .
C21 C22 H22 120.0 . .
C23 C22 H22 120.0 . .
C22 C23 C18 120.2(8) . .
C22 C23 H23 119.9 . .
C18 C23 H23 119.9 . .
C25 C24 H24A 109.5 . .
C25 C24 H24B 109.5 . .
H24A C24 H24B 109.5 . .
C25 C24 H24C 109.5 . .
H24A C24 H24C 109.5 . .
H24B C24 H24C 109.5 . .
N3 C25 C26 123.3(5) . .
N3 C25 C24 121.4(5) . .
C26 C25 C24 115.3(5) . .
C27 C26 C25 129.2(5) . .
C27 C26 H26 115.4 . .
C25 C26 H26 115.4 . .
N4 C27 C26 123.8(5) . .
N4 C27 C28 120.9(6) . .
C26 C27 C28 115.3(5) . .
C27 C28 H28A 109.5 . .
C27 C28 H28B 109.5 . .
H28A C28 H28B 109.5 . .
C27 C28 H28C 109.5 . .
H28A C28 H28C 109.5 . .
H28B C28 H28C 109.5 . .
C30 C29 C34 121.5(5) . .
C30 C29 N3 121.0(5) . .
C34 C29 N3 117.4(5) . .
C29 C30 C31 118.4(6) . .
C29 C30 C35 123.3(6) . .
C31 C30 C35 118.3(6) . .
C32 C31 C30 121.0(7) . .
C32 C31 H31 119.5 . .
C30 C31 H31 119.5 . .
C33 C32 C31 119.5(7) . .
C33 C32 H32 120.2 . .
C31 C32 H32 120.2 . .
C32 C33 C34 121.9(7) . .
C32 C33 H33 119.0 . .
C34 C33 H33 119.0 . .
C29 C34 C33 117.5(7) . .
C29 C34 C38 122.9(6) . .
C33 C34 C38 119.5(7) . .
C37 C35 C36 110.5(6) . .
C37 C35 C30 111.1(6) . .
C36 C35 C30 111.9(6) . .
C37 C35 H35 107.7 . .
C36 C35 H35 107.7 . .
C30 C35 H35 107.7 . .
C35 C36 H36A 109.5 . .
C35 C36 H36B 109.5 . .
H36A C36 H36B 109.5 . .
C35 C36 H36C 109.5 . .
H36A C36 H36C 109.5 . .
H36B C36 H36C 109.5 . .
C35 C37 H37A 109.5 . .
C35 C37 H37B 109.5 . .
H37A C37 H37B 109.5 . .
C35 C37 H37C 109.5 . .
H37A C37 H37C 109.5 . .
H37B C37 H37C 109.5 . .
C34 C38 C40 112.9(8) . .
C34 C38 C39 111.3(6) . .
C40 C38 C39 109.8(7) . .
C34 C38 H38 107.5 . .
C40 C38 H38 107.5 . .
C39 C38 H38 107.5 . .
C38 C39 H39A 109.5 . .
C38 C39 H39B 109.5 . .
H39A C39 H39B 109.5 . .
C38 C39 H39C 109.5 . .
H39A C39 H39C 109.5 . .
H39B C39 H39C 109.5 . .
C38 C40 H40A 109.5 . .
C38 C40 H40B 109.5 . .
H40A C40 H40B 109.5 . .
C38 C40 H40C 109.5 . .
H40A C40 H40C 109.5 . .
H40B C40 H40C 109.5 . .
C42 C41 C46 118.4(6) . .
C42 C41 N4 119.7(6) . .
C46 C41 N4 121.9(5) . .
C43 C42 C41 121.0(7) . .
C43 C42 H42 119.5 . .
C41 C42 H42 119.5 . .
C42 C43 C44 120.0(7) . .
C42 C43 H43 120.0 . .
C44 C43 H43 120.0 . .
C45 C44 C43 119.6(7) . .
C45 C44 H44 120.2 . .
C43 C44 H44 120.2 . .
C46 C45 C44 120.5(7) . .
C46 C45 H45 119.8 . .
C44 C45 H45 119.8 . .
C45 C46 C41 120.5(6) . .
C45 C46 H46 119.7 . .
C41 C46 H46 119.7 . .
Y1 B1 H1 62(3) . .
Y1 B1 H2 57(5) . .
H1 B1 H2 106(6) . .
Y1 B1 H3 71(4) . .
H1 B1 H3 89(5) . .
H2 B1 H3 106(7) . .
Y1 B1 H4 170(4) . .
H1 B1 H4 112(5) . .
H2 B1 H4 122(6) . .
H3 B1 H4 117(6) . .
C50 C47 C49 94(3) 2_566 2_566
C50 C47 C52 132(3) 2_566 .
C49 C47 C52 37.5(13) 2_566 .
C50 C47 C48 6(3) 2_566 .
C49 C47 C48 93.1(18) 2_566 .
C52 C47 C48 130.5(19) . .
C50 C47 C53 108(3) 2_566 .
C49 C47 C53 156(2) 2_566 .
C52 C47 C53 120(2) . .
C48 C47 C53 109.6(19) . .
C51 C48 C50 158(6) 2_566 2_566
C51 C48 C49 42(3) 2_566 .
C50 C48 C49 117(3) 2_566 .
C51 C48 C47 157(4) 2_566 .
C50 C48 C47 5(3) 2_566 .
C49 C48 C47 115.7(19) . .
C51 C48 C49 118(4) 2_566 2_566
C50 C48 C49 41(3) 2_566 2_566
C49 C48 C49 76.5(18) . 2_566
C47 C48 C49 39.3(11) . 2_566
C51 C48 C52 21(3) 2_566 2_566
C50 C48 C52 137(4) 2_566 2_566
C49 C48 C52 20.4(12) . 2_566
C47 C48 C52 136.0(17) . 2_566
C49 C48 C52 96.7(17) 2_566 2_566
C52 C49 C51 99(3) 2_566 2_566
C52 C49 C47 83(2) 2_566 2_566
C51 C49 C47 177(3) 2_566 2_566
C52 C49 C48 125(3) 2_566 .
C51 C49 C48 26.5(16) 2_566 .
C47 C49 C48 151(2) 2_566 .
C52 C49 C50 112(3) 2_566 .
C51 C49 C50 149(2) 2_566 .
C47 C49 C50 28.7(12) 2_566 .
C48 C49 C50 123(2) . .
C52 C49 C50 145(3) 2_566 2_566
C51 C49 C50 47.1(15) 2_566 2_566
C47 C49 C50 130(2) 2_566 2_566
C48 C49 C50 20.6(12) . 2_566
C50 C49 C50 102.2(19) . 2_566
C52 C49 C48 131(3) 2_566 2_566
C51 C49 C48 130(2) 2_566 2_566
C47 C49 C48 47.6(13) 2_566 2_566
C48 C49 C48 103.5(18) . 2_566
C50 C49 C48 19.2(11) . 2_566
C50 C49 C48 83.0(14) 2_566 2_566
C47 C50 C48 169(6) 2_566 2_566
C47 C50 C51 164(4) 2_566 .
C48 C50 C51 10(3) 2_566 .
C47 C50 C49 57(3) 2_566 .
C48 C50 C49 120(3) 2_566 .
C51 C50 C49 110.0(19) . .
C47 C50 C53 51(3) 2_566 2_566
C48 C50 C53 132(4) 2_566 2_566
C51 C50 C53 142(2) . 2_566
C49 C50 C53 108(2) . 2_566
C47 C50 C49 134(4) 2_566 2_566
C48 C50 C49 42(2) 2_566 2_566
C51 C50 C49 32.1(11) . 2_566
C49 C50 C49 77.8(19) . 2_566
C53 C50 C49 174(2) 2_566 2_566
C47 C50 C52 33(2) 2_566 2_566
C48 C50 C52 144(4) 2_566 2_566
C51 C50 C52 134.0(18) . 2_566
C49 C50 C52 24.3(10) . 2_566
C53 C50 C52 83.6(16) 2_566 2_566
C49 C50 C52 102.0(19) 2_566 2_566
C48 C51 C49 112(4) 2_566 2_566
C48 C51 C50 11(3) 2_566 .
C49 C51 C50 101(2) 2_566 .
C48 C51 C52 149(4) 2_566 .
C49 C51 C52 36.9(16) 2_566 .
C50 C51 C52 137(2) . .
C49 C52 C47 59(2) 2_566 .
C49 C52 C51 44(2) 2_566 .
C47 C52 C51 103.4(18) . .
C49 C52 C50 43.6(18) 2_566 2_566
C47 C52 C50 15.5(11) . 2_566
C51 C52 C50 87.9(14) . 2_566
C49 C52 C48 34.5(17) 2_566 2_566
C47 C52 C48 93.5(14) . 2_566
C51 C52 C48 10.0(12) . 2_566
C50 C52 C48 78.0(11) 2_566 2_566
C47 C53 C50 21.1(11) . 2_566

loop_
_geom_bond_atom_site_label_1
_geom_bond_atom_site_label_2
_geom_bond_distance
_geom_bond_site_symmetry_2
Y1 N2 2.293(4) .
Y1 N4 2.315(4) .
Y1 N3 2.371(5) .
Y1 N1 2.382(5) .
Y1 B1 2.524(8) .
Y1 H1 2.22(7) .
Y1 H2 2.14(8) .
Y1 H3 2.40(8) .
N1 C2 1.325(7) .
N1 C6 1.448(6) .
N2 C4 1.342(8) .
N2 C18 1.427(9) .
N3 C25 1.323(6) .
N3 C29 1.463(7) .
N4 C27 1.335(7) .
N4 C41 1.435(8) .
C1 C2 1.497(8) .
C1 H1A 0.9700 .
C1 H1B 0.9700 .
C1 H1C 0.9700 .
C2 C3 1.421(8) .
C3 C4 1.387(9) .
C3 H3A 0.9400 .
C4 C5 1.525(8) .
C5 H5A 0.9700 .
C5 H5B 0.9700 .
C5 H5C 0.9700 .
C6 C11 1.400(7) .
C6 C7 1.412(8) .
C7 C8 1.399(8) .
C7 C12 1.519(8) .
C8 C9 1.373(9) .
C8 H8 0.9400 .
C9 C10 1.371(9) .
C9 H9 0.9400 .
C10 C11 1.400(8) .
C10 H10 0.9400 .
C11 C15 1.509(8) .
C12 C14 1.514(11) .
C12 C13 1.537(10) .
C12 H12 0.9900 .
C13 H13A 0.9700 .
C13 H13B 0.9700 .
C13 H13C 0.9700 .
C14 H14A 0.9700 .
C14 H14B 0.9700 .
C14 H14C 0.9700 .
C15 C16 1.510(9) .
C15 C17 1.541(10) .
C15 H15 0.9900 .
C16 H16A 0.9700 .
C16 H16B 0.9700 .
C16 H16C 0.9700 .
C17 H17A 0.9700 .
C17 H17B 0.9700 .
C17 H17C 0.9700 .
C18 C19 1.377(11) .
C18 C23 1.404(11) .
C19 C20 1.395(10) .
C19 H19 0.9400 .
C20 C21 1.365(11) .
C20 H20 0.9400 .
C21 C22 1.342(11) .
C21 H21 0.9400 .
C22 C23 1.394(10) .
C22 H22 0.9400 .
C23 H23 0.9400 .
C24 C25 1.510(8) .
C24 H24A 0.9700 .
C24 H24B 0.9700 .
C24 H24C 0.9700 .
C25 C26 1.416(8) .
C26 C27 1.401(9) .
C26 H26 0.9400 .
C27 C28 1.508(8) .
C28 H28A 0.9700 .
C28 H28B 0.9700 .
C28 H28C 0.9700 .
C29 C30 1.384(8) .
C29 C34 1.393(8) .
C30 C31 1.398(9) .
C30 C35 1.527(10) .
C31 C32 1.374(10) .
C31 H31 0.9400 .
C32 C33 1.360(10) .
C32 H32 0.9400 .
C33 C34 1.401(9) .
C33 H33 0.9400 .
C34 C38 1.521(11) .
C35 C37 1.511(11) .
C35 C36 1.525(10) .
C35 H35 0.9900 .
C36 H36A 0.9700 .
C36 H36B 0.9700 .
C36 H36C 0.9700 .
C37 H37A 0.9700 .
C37 H37B 0.9700 .
C37 H37C 0.9700 .
C38 C40 1.527(11) .
C38 C39 1.532(11) .
C38 H38 0.9900 .
C39 H39A 0.9700 .
C39 H39B 0.9700 .
C39 H39C 0.9700 .
C40 H40A 0.9700 .
C40 H40B 0.9700 .
C40 H40C 0.9700 .
C41 C42 1.379(8) .
C41 C46 1.393(9) .
C42 C43 1.374(10) .
C42 H42 0.9400 .
C43 C44 1.378(11) .
C43 H43 0.9400 .
C44 C45 1.372(10) .
C44 H44 0.9400 .
C45 C46 1.370(9) .
C45 H45 0.9400 .
C46 H46 0.9400 .
B1 H1 1.13(6) .
B1 H2 1.02(7) .
B1 H3 1.06(9) .
B1 H4 0.98(6) .
C47 C50 0.69(3) 2_566
C47 C49 1.21(3) 2_566
C47 C52 1.400(17) .
C47 C48 1.409(17) .
C47 C53 1.500(17) .
C48 C51 0.67(2) 2_566
C48 C50 0.73(2) 2_566
C48 C49 1.392(17) .
C48 C49 1.91(3) 2_566
C48 C52 2.01(3) 2_566
C49 C52 0.86(3) 2_566
C49 C51 1.00(3) 2_566
C49 C47 1.21(3) 2_566
C49 C50 1.436(17) .
C49 C50 1.84(3) 2_566
C49 C48 1.91(3) 2_566
C50 C47 0.69(3) 2_566
C50 C48 0.73(2) 2_566
C50 C51 1.370(17) .
C50 C53 1.83(3) 2_566
C50 C49 1.84(3) 2_566
C50 C52 1.93(3) 2_566
C51 C48 0.67(2) 2_566
C51 C49 1.00(3) 2_566
C51 C52 1.409(17) .
C52 C49 0.86(3) 2_566
C52 C50 1.93(3) 2_566
C52 C48 2.01(3) 2_566
C53 C50 1.83(3) 2_566

loop_
_geom_torsion_atom_site_label_1
_geom_torsion_atom_site_label_2
_geom_torsion_atom_site_label_3
_geom_torsion_atom_site_label_4
_geom_torsion
_geom_torsion_site_symmetry_1
_geom_torsion_site_symmetry_4
N2 Y1 N1 C2 45.7(4) . .
N4 Y1 N1 C2 -56.2(4) . .
N3 Y1 N1 C2 -89(3) . .
B1 Y1 N1 C2 171.4(5) . .
N2 Y1 N1 C6 -132.3(4) . .
N4 Y1 N1 C6 125.9(4) . .
N3 Y1 N1 C6 93(3) . .
B1 Y1 N1 C6 -6.6(4) . .
N4 Y1 N2 C4 46.0(4) . .
N3 Y1 N2 C4 128.4(4) . .
N1 Y1 N2 C4 -49.5(4) . .
B1 Y1 N2 C4 -129.3(5) . .
N4 Y1 N2 C18 -117.1(5) . .
N3 Y1 N2 C18 -34.6(6) . .
N1 Y1 N2 C18 147.5(5) . .
B1 Y1 N2 C18 67.6(6) . .
N2 Y1 N3 C25 -52.6(4) . .
N4 Y1 N3 C25 48.6(4) . .
N1 Y1 N3 C25 81(3) . .
B1 Y1 N3 C25 -178.8(4) . .
N2 Y1 N3 C29 125.1(4) . .
N4 Y1 N3 C29 -133.7(5) . .
N1 Y1 N3 C29 -101(3) . .
B1 Y1 N3 C29 -1.1(5) . .
N2 Y1 N4 C27 49.2(4) . .
N3 Y1 N4 C27 -51.6(4) . .
N1 Y1 N4 C27 130.0(4) . .
B1 Y1 N4 C27 -136.1(5) . .
N2 Y1 N4 C41 -111.2(4) . .
N3 Y1 N4 C41 148.1(4) . .
N1 Y1 N4 C41 -30.3(4) . .
B1 Y1 N4 C41 63.6(6) . .
C6 N1 C2 C3 157.7(5) . .
Y1 N1 C2 C3 -20.4(7) . .
C6 N1 C2 C1 -20.6(8) . .
Y1 N1 C2 C1 161.3(5) . .
N1 C2 C3 C4 -24.9(10) . .
C1 C2 C3 C4 153.5(6) . .
C18 N2 C4 C3 -165.0(6) . .
Y1 N2 C4 C3 31.0(7) . .
C18 N2 C4 C5 10.6(9) . .
Y1 N2 C4 C5 -153.4(5) . .
C2 C3 C4 N2 19.5(10) . .
C2 C3 C4 C5 -156.3(6) . .
C2 N1 C6 C11 -81.8(6) . .
Y1 N1 C6 C11 96.2(5) . .
C2 N1 C6 C7 103.4(6) . .
Y1 N1 C6 C7 -78.6(6) . .
C11 C6 C7 C8 0.0(8) . .
N1 C6 C7 C8 174.5(5) . .
C11 C6 C7 C12 177.0(5) . .
N1 C6 C7 C12 -8.4(8) . .
C6 C7 C8 C9 -0.6(9) . .
C12 C7 C8 C9 -177.7(6) . .
C7 C8 C9 C10 0.2(10) . .
C8 C9 C10 C11 0.8(10) . .
C7 C6 C11 C10 1.0(8) . .
N1 C6 C11 C10 -173.8(5) . .
C7 C6 C11 C15 -179.5(5) . .
N1 C6 C11 C15 5.7(8) . .
C9 C10 C11 C6 -1.4(9) . .
C9 C10 C11 C15 179.1(6) . .
C8 C7 C12 C14 66.1(8) . .
C6 C7 C12 C14 -110.9(7) . .
C8 C7 C12 C13 -56.6(8) . .
C6 C7 C12 C13 126.4(6) . .
C6 C11 C15 C16 -121.0(6) . .
C10 C11 C15 C16 58.5(8) . .
C6 C11 C15 C17 114.7(7) . .
C10 C11 C15 C17 -65.8(8) . .
C4 N2 C18 C19 96.5(8) . .
Y1 N2 C18 C19 -100.8(8) . .
C4 N2 C18 C23 -84.4(9) . .
Y1 N2 C18 C23 78.3(8) . .
C23 C18 C19 C20 0.6(12) . .
N2 C18 C19 C20 179.7(7) . .
C18 C19 C20 C21 -2.2(12) . .
C19 C20 C21 C22 2.8(12) . .
C20 C21 C22 C23 -1.6(12) . .
C21 C22 C23 C18 0.0(12) . .
C19 C18 C23 C22 0.6(12) . .
N2 C18 C23 C22 -178.6(7) . .
C29 N3 C25 C26 159.6(5) . .
Y1 N3 C25 C26 -22.5(7) . .
C29 N3 C25 C24 -19.0(8) . .
Y1 N3 C25 C24 158.9(5) . .
N3 C25 C26 C27 -26.7(10) . .
C24 C25 C26 C27 151.9(6) . .
C41 N4 C27 C26 -168.0(5) . .
Y1 N4 C27 C26 29.8(7) . .
C41 N4 C27 C28 10.3(8) . .
Y1 N4 C27 C28 -151.9(5) . .
C25 C26 C27 N4 22.8(10) . .
C25 C26 C27 C28 -155.5(6) . .
C25 N3 C29 C30 99.9(6) . .
Y1 N3 C29 C30 -77.8(6) . .
C25 N3 C29 C34 -83.1(6) . .
Y1 N3 C29 C34 99.3(5) . .
C34 C29 C30 C31 0.7(8) . .
N3 C29 C30 C31 177.7(5) . .
C34 C29 C30 C35 179.1(6) . .
N3 C29 C30 C35 -3.9(9) . .
C29 C30 C31 C32 1.6(9) . .
C35 C30 C31 C32 -176.9(6) . .
C30 C31 C32 C33 -2.6(10) . .
C31 C32 C33 C34 1.3(10) . .
C30 C29 C34 C33 -2.0(8) . .
N3 C29 C34 C33 -179.0(5) . .
C30 C29 C34 C38 175.8(6) . .
N3 C29 C34 C38 -1.2(8) . .
C32 C33 C34 C29 0.9(9) . .
C32 C33 C34 C38 -176.9(6) . .
C29 C30 C35 C37 -114.1(7) . .
C31 C30 C35 C37 64.4(8) . .
C29 C30 C35 C36 121.8(7) . .
C31 C30 C35 C36 -59.7(8) . .
C29 C34 C38 C40 127.1(7) . .
C33 C34 C38 C40 -55.2(9) . .
C29 C34 C38 C39 -108.9(7) . .
C33 C34 C38 C39 68.8(9) . .
C27 N4 C41 C42 104.0(6) . .
Y1 N4 C41 C42 -96.1(6) . .
C27 N4 C41 C46 -77.5(7) . .
Y1 N4 C41 C46 82.5(6) . .
C46 C41 C42 C43 0.7(10) . .
N4 C41 C42 C43 179.3(6) . .
C41 C42 C43 C44 0.7(11) . .
C42 C43 C44 C45 -1.5(12) . .
C43 C44 C45 C46 1.0(11) . .
C44 C45 C46 C41 0.4(10) . .
C42 C41 C46 C45 -1.2(9) . .
N4 C41 C46 C45 -179.8(6) . .
C50 C47 C48 C51 106(32) 2_566 2_566
C49 C47 C48 C51 5(8) 2_566 2_566
C52 C47 C48 C51 2(10) . 2_566
C53 C47 C48 C51 177(9) . 2_566
C49 C47 C48 C50 -101(30) 2_566 2_566
C52 C47 C48 C50 -104(30) . 2_566
C53 C47 C48 C50 71(29) . 2_566
C50 C47 C48 C49 104(30) 2_566 .
C49 C47 C48 C49 3.1(19) 2_566 .
C52 C47 C48 C49 0(2) . .
C53 C47 C48 C49 175.1(14) . .
C50 C47 C48 C49 101(30) 2_566 2_566
C52 C47 C48 C49 -3(2) . 2_566
C53 C47 C48 C49 172(2) . 2_566
C50 C47 C48 C52 102(30) 2_566 2_566
C49 C47 C48 C52 0.7(16) 2_566 2_566
C52 C47 C48 C52 -2(3) . 2_566
C53 C47 C48 C52 173(2) . 2_566
C51 C48 C49 C52 6(4) 2_566 2_566
C50 C48 C49 C52 -169(5) 2_566 2_566
C47 C48 C49 C52 -175(3) . 2_566
C49 C48 C49 C52 -173(4) 2_566 2_566
C50 C48 C49 C51 -175(8) 2_566 2_566
C47 C48 C49 C51 179(5) . 2_566
C49 C48 C49 C51 -179(6) 2_566 2_566
C52 C48 C49 C51 -6(4) 2_566 2_566
C51 C48 C49 C47 175(8) 2_566 2_566
C50 C48 C49 C47 -1(4) 2_566 2_566
C47 C48 C49 C47 -6(4) . 2_566
C49 C48 C49 C47 -4(3) 2_566 2_566
C52 C48 C49 C47 169(6) 2_566 2_566
C51 C48 C49 C50 -179(6) 2_566 .
C50 C48 C49 C50 6(5) 2_566 .
C47 C48 C49 C50 0.0(18) . .
C49 C48 C49 C50 2.1(16) 2_566 .
C52 C48 C49 C50 175(4) 2_566 .
C51 C48 C49 C50 175(8) 2_566 2_566
C47 C48 C49 C50 -6(3) . 2_566
C49 C48 C49 C50 -4(3) 2_566 2_566
C52 C48 C49 C50 169(5) 2_566 2_566
C51 C48 C49 C48 179(6) 2_566 2_566
C50 C48 C49 C48 4(3) 2_566 2_566
C47 C48 C49 C48 -2.0(12) . 2_566
C49 C48 C49 C48 0.000(2) 2_566 2_566
C52 C48 C49 C48 173(4) 2_566 2_566
C52 C49 C50 C47 2(4) 2_566 2_566
C51 C49 C50 C47 -175(7) 2_566 2_566
C48 C49 C50 C47 -173(3) . 2_566
C50 C49 C50 C47 -171(5) 2_566 2_566
C48 C49 C50 C47 -167(7) 2_566 2_566
C52 C49 C50 C48 170(5) 2_566 2_566
C51 C49 C50 C48 -7(6) 2_566 2_566
C47 C49 C50 C48 167(7) 2_566 2_566
C48 C49 C50 C48 -6(5) . 2_566
C50 C49 C50 C48 -4(3) 2_566 2_566
C52 C49 C50 C51 172(3) 2_566 .
C51 C49 C50 C51 -4(7) 2_566 .
C47 C49 C50 C51 170(5) 2_566 .
C48 C49 C50 C51 -3(3) . .
C50 C49 C50 C51 -1.3(19) 2_566 .
C48 C49 C50 C51 3(3) 2_566 .
C52 C49 C50 C53 -6(3) 2_566 2_566
C51 C49 C50 C53 177(5) 2_566 2_566
C47 C49 C50 C53 -8(3) 2_566 2_566
C48 C49 C50 C53 178.2(13) . 2_566
C50 C49 C50 C53 -180(2) 2_566 2_566
C48 C49 C50 C53 -176(5) 2_566 2_566
C52 C49 C50 C49 174(4) 2_566 2_566
C51 C49 C50 C49 -3(5) 2_566 2_566
C47 C49 C50 C49 171(5) 2_566 2_566
C48 C49 C50 C49 -2.1(16) . 2_566
C50 C49 C50 C49 0.000(1) 2_566 2_566
C48 C49 C50 C49 4(3) 2_566 2_566
C51 C49 C50 C52 -177(8) 2_566 2_566
C47 C49 C50 C52 -2(4) 2_566 2_566
C48 C49 C50 C52 -176(4) . 2_566
C50 C49 C50 C52 -174(4) 2_566 2_566
C48 C49 C50 C52 -170(5) 2_566 2_566
C47 C50 C51 C48 -134(26) 2_566 2_566
C49 C50 C51 C48 -167(16) . 2_566
C53 C50 C51 C48 11(15) 2_566 2_566
C49 C50 C51 C48 -169(17) 2_566 2_566
C52 C50 C51 C48 -163(16) 2_566 2_566
C47 C50 C51 C49 35(15) 2_566 2_566
C48 C50 C51 C49 169(17) 2_566 2_566
C49 C50 C51 C49 2(4) . 2_566
C53 C50 C51 C49 180(4) 2_566 2_566
C52 C50 C51 C49 7(4) 2_566 2_566
C47 C50 C51 C52 41(16) 2_566 .
C48 C50 C51 C52 176(16) 2_566 .
C49 C50 C51 C52 9(4) . .
C53 C50 C51 C52 -174(3) 2_566 .
C49 C50 C51 C52 6(2) 2_566 .
C52 C50 C51 C52 13(5) 2_566 .
C50 C47 C52 C49 -3(5) 2_566 2_566
C48 C47 C52 C49 5(3) . 2_566
C53 C47 C52 C49 -170(3) . 2_566
C50 C47 C52 C51 -5(6) 2_566 .
C49 C47 C52 C51 -2(3) 2_566 .
C48 C47 C52 C51 3(3) . .
C53 C47 C52 C51 -171.8(17) . .
C49 C47 C52 C50 3(5) 2_566 2_566
C48 C47 C52 C50 7(4) . 2_566
C53 C47 C52 C50 -167(6) . 2_566
C50 C47 C52 C48 -6(5) 2_566 2_566
C49 C47 C52 C48 -3.1(18) 2_566 2_566
C48 C47 C52 C48 1(2) . 2_566
C53 C47 C52 C48 -172.9(19) . 2_566
C48 C51 C52 C49 -9(6) 2_566 2_566
C50 C51 C52 C49 -11(4) . 2_566
C48 C51 C52 C47 -6(9) 2_566 .
C49 C51 C52 C47 2(3) 2_566 .
C50 C51 C52 C47 -8(4) . .
C48 C51 C52 C50 -8(8) 2_566 2_566
C49 C51 C52 C50 1(3) 2_566 2_566
C50 C51 C52 C50 -9(4) . 2_566
C49 C51 C52 C48 9(6) 2_566 2_566
C50 C51 C52 C48 -2(6) . 2_566
C49 C47 C53 C50 154(9) 2_566 2_566
C52 C47 C53 C50 170(5) . 2_566
C48 C47 C53 C50 -6(3) . 2_566
